data_7043377
loop_
_publ_author_name
'He, Piao'
'Wu, Le'
'Wu, Jin-Ting'
'Yin, Xin'
'Gozin, Michael'
'Zhang, Jian-Guo'

_publ_section_title
;
 Alkali and alkaline earth metal salts of tetrazolone: structurally
 interesting and excellently thermostable
;
_journal_name_full 'Dalton Trans.'
_journal_paper_doi 10.1039/C7DT01179B
_journal_year 2017
_chemical_formula_moiety '0.13(C8 H8 Cs8 N32 O8)'
_chemical_formula_sum 'C H Cs N4 O'
_chemical_formula_weight 217.97
_chemical_name_systematic 'Cesium 5-oxotetrazolate'
_space_group_crystal_system orthorhombic
_space_group_IT_number 55
_space_group_name_Hall '-P 2 2ab'
_space_group_name_H-M_alt 'P b a m'
_symmetry_space_group_name_Hall '-P 2 2ab'
_symmetry_space_group_name_H-M 'P b a m'
_atom_sites_solution_hydrogens difmap
_atom_sites_solution_primary direct
_audit_creation_date 2017-04-25
_audit_creation_method
;
Olex2 1.2
(compiled 2017.03.28 svn.r3405 for OlexSys, GUI svn.r5335)
;
_audit_update_record
;
2017-05-25 deposited with the CCDC.
2017-06-16 downloaded from the CCDC.
;
_cell_angle_alpha 90
_cell_angle_beta 90
_cell_angle_gamma 90
_cell_formula_units_Z 4
_cell_length_a 6.9541(5)
_cell_length_b 13.8119(12)
_cell_length_c 4.9030(4)
_cell_measurement_reflns_used 1582
_cell_measurement_temperature 298(2)
_cell_measurement_theta_max 28.316
_cell_measurement_theta_min 2.95
_cell_volume 470.93(7)
_computing_cell_refinement 'Bruker SMART'
_computing_data_collection 'Bruker SMART'
_computing_data_reduction 'Bruker SAINT'
_computing_molecular_graphics 'Olex2 (Dolomanov et al., 2009)'
_computing_publication_material 'Olex2 (Dolomanov et al., 2009)'
_computing_structure_refinement 'XL (Sheldrick, 2008)'
_computing_structure_solution 'ShelXS (Sheldrick, 2008)'
_diffrn_ambient_temperature 298.15
_diffrn_measured_fraction_theta_full 0.998
_diffrn_measured_fraction_theta_max 0.998
_diffrn_measurement_device_type 'CCD area detector'
_diffrn_measurement_method 'phi and omega scans'
_diffrn_radiation_type MoK\a
_diffrn_radiation_wavelength 0.71073
_diffrn_reflns_av_R_equivalents 0.0636
_diffrn_reflns_av_unetI/netI 0.0451
_diffrn_reflns_Laue_measured_fraction_full 0.998
_diffrn_reflns_Laue_measured_fraction_max 0.998
_diffrn_reflns_limit_h_max 8
_diffrn_reflns_limit_h_min -8
_diffrn_reflns_limit_k_max 11
_diffrn_reflns_limit_k_min -16
_diffrn_reflns_limit_l_max 5
_diffrn_reflns_limit_l_min -5
_diffrn_reflns_number 2125
_diffrn_reflns_point_group_measured_fraction_full 0.998
_diffrn_reflns_point_group_measured_fraction_max 0.998
_diffrn_reflns_theta_full 25.012
_diffrn_reflns_theta_max 25.012
_diffrn_reflns_theta_min 2.950
_exptl_absorpt_coefficient_mu 7.732
_exptl_absorpt_correction_T_max 0.5767
_exptl_absorpt_correction_T_min 0.1621
_exptl_absorpt_correction_type multi-scan
_exptl_absorpt_process_details sadabs
_exptl_crystal_colour white
_exptl_crystal_colour_primary white
_exptl_crystal_density_diffrn 3.074
_exptl_crystal_density_method 'not measured'
_exptl_crystal_description block
_exptl_crystal_F_000 392
_exptl_crystal_size_max 0.37
_exptl_crystal_size_mid 0.13
_exptl_crystal_size_min 0.08
_refine_diff_density_max 1.266
_refine_diff_density_min -1.273
_refine_diff_density_rms 0.214
_refine_ls_extinction_method none
_refine_ls_goodness_of_fit_ref 1.248
_refine_ls_hydrogen_treatment constr
_refine_ls_matrix_type full
_refine_ls_number_parameters 55
_refine_ls_number_reflns 471
_refine_ls_number_restraints 78
_refine_ls_restrained_S_all 1.155
_refine_ls_R_factor_all 0.0552
_refine_ls_R_factor_gt 0.0499
_refine_ls_shift/su_max 0.000
_refine_ls_shift/su_mean 0.000
_refine_ls_structure_factor_coef Fsqd
_refine_ls_weighting_details 'w=1/[\s^2^(Fo^2^)+(0.0289P)^2^+11.0148P] where P=(Fo^2^+2Fc^2^)/3'
_refine_ls_weighting_scheme calc
_refine_ls_wR_factor_gt 0.1190
_refine_ls_wR_factor_ref 0.1213
_reflns_Friedel_coverage 0.000
_reflns_number_gt 423
_reflns_number_total 471
_reflns_threshold_expression 'I > 2\s(I)'
_cod_data_source_file c7dt01179b2.cif
_cod_data_source_block 140703e
_cod_database_code 7043377
_shelx_shelxl_version_number 2014/7
_shelx_space_group_comment
;
The symmetry employed for this shelxl refinement is uniquely defined
by the following loop, which should always be used as a source of
symmetry information in preference to the above space-group names.
They are only intended as comments.
;
_shelx_estimated_absorpt_t_max 0.577
_shelx_estimated_absorpt_t_min 0.162
_olex2_refinement_description
;
1. Fixed Uiso
 At 1.2 times of:
  All N(H) groups
2. Uiso/Uaniso restraints and constraints
All non-hydrogen atoms have similar U: within 2A with sigma of 0.01 and sigma
for terminal atoms of 0.02
All non-hydrogen atoms restrained to be isotropic: with sigma of 0.01 and sigma
for terminal atoms of 0.02
3. Others
 Fixed Sof: N1(0.5) H1(0.5) N2(0.5) N3(0.5) N4(0.5)
4.a Riding coordinates:
 N1(H1)
;
_olex2_submission_special_instructions 'No special instructions were received'

loop_
_space_group_symop_operation_xyz
'x, y, z'
'-x, -y, z'
'x+1/2, -y+1/2, -z'
'-x+1/2, y+1/2, -z'
'-x, -y, -z'
'x, y, -z'
'-x-1/2, y-1/2, z'
'x-1/2, -y-1/2, z'

loop_
_atom_site_label
_atom_site_type_symbol
_atom_site_fract_x
_atom_site_fract_y
_atom_site_fract_z
_atom_site_U_iso_or_equiv
_atom_site_adp_type
_atom_site_occupancy
_atom_site_site_symmetry_order
_atom_site_calc_flag
_atom_site_refinement_flags_posn
_atom_site_refinement_flags_adp
_atom_site_refinement_flags_occupancy
Cs1 Cs 0.12811(16) 0.15004(7) 0.0000 0.0323(4) Uani 1 2 d S TU P
N1 N 0.623(4) 0.1156(17) 0.766(5) 0.031(4) Uani 0.5 1 d . U .
H1 H 0.5760 0.1280 0.9225 0.037 Uiso 0.5 1 d R . .
N2 N 0.755(3) 0.0497(17) 0.691(5) 0.032(4) Uani 0.5 1 d . U .
N3 N 0.763(3) 0.0388(15) 0.434(4) 0.030(4) Uani 0.5 1 d . U .
N4 N 0.631(4) 0.1024(18) 0.327(5) 0.029(4) Uani 0.5 1 d . U .
O1 O 0.4186(16) 0.2158(9) 0.5000 0.033(3) Uani 1 2 d S TU P
C1 C 0.543(2) 0.1527(12) 0.5000 0.030(3) Uani 1 2 d S TU P

loop_
_atom_site_aniso_label
_atom_site_aniso_U_11
_atom_site_aniso_U_22
_atom_site_aniso_U_33
_atom_site_aniso_U_23
_atom_site_aniso_U_13
_atom_site_aniso_U_12
Cs1 0.0303(6) 0.0265(6) 0.0400(7) 0.000 0.000 0.0010(5)
N1 0.030(6) 0.029(6) 0.033(7) -0.003(6) -0.002(6) 0.003(6)
N2 0.032(6) 0.032(6) 0.032(7) -0.005(6) -0.005(5) 0.001(5)
N3 0.029(5) 0.032(5) 0.030(8) -0.005(6) -0.005(5) 0.007(5)
N4 0.026(6) 0.032(6) 0.028(7) -0.003(6) -0.003(6) 0.003(5)
O1 0.028(5) 0.037(5) 0.035(5) 0.000 0.000 0.009(4)
C1 0.027(5) 0.029(5) 0.035(5) 0.000 0.000 0.004(4)

loop_
_atom_type_symbol
_atom_type_description
_atom_type_scat_dispersion_real
_atom_type_scat_dispersion_imag
_atom_type_scat_source
C C 0.0033 0.0016 'International Tables Vol C Tables 4.2.6.8 and 6.1.1.4'
H H 0.0000 0.0000 'International Tables Vol C Tables 4.2.6.8 and 6.1.1.4'
Cs Cs -0.3680 2.1192 'International Tables Vol C Tables 4.2.6.8 and 6.1.1.4'
N N 0.0061 0.0033 'International Tables Vol C Tables 4.2.6.8 and 6.1.1.4'
O O 0.0106 0.0060 'International Tables Vol C Tables 4.2.6.8 and 6.1.1.4'

loop_
_geom_angle_atom_site_label_1
_geom_angle_atom_site_label_2
_geom_angle_atom_site_label_3
_geom_angle
_geom_angle_site_symmetry_1
_geom_angle_site_symmetry_3
N1 Cs1 N1 39.0(9) 3_456 8_564
N1 Cs1 N3 120.6(6) 8_564 5_655
N1 Cs1 N3 120.6(6) 3_456 2_655
N1 Cs1 N3 157.0(6) 8_564 2_655
N1 Cs1 N3 157.0(6) 3_456 5_655
N2 Cs1 N1 103.5(6) 6_456 3_456
N2 Cs1 N1 130.3(6) 2_654 8_564
N2 Cs1 N1 163.4(6) 2_654 3_456
N2 Cs1 N1 122.6(6) 6_456 8_564
N2 Cs1 N1 130.3(6) 5_656 3_456
N2 Cs1 N1 163.4(6) 5_656 8_564
N2 Cs1 N1 122.6(6) 1_454 3_456
N2 Cs1 N1 103.5(6) 1_454 8_564
N2 Cs1 N2 68.1(7) 2_654 1_454
N2 Cs1 N2 93.1(5) 2_654 6_456
N2 Cs1 N2 93.1(5) 5_656 1_454
N2 Cs1 N2 54.5(8) 1_454 6_456
N2 Cs1 N2 55.5(8) 2_654 5_656
N2 Cs1 N2 68.1(7) 5_656 6_456
N2 Cs1 N3 10.3(4) 2_654 5_655
N2 Cs1 N3 98.0(6) 6_456 5_655
N2 Cs1 N3 65.9(6) 2_654 2_655
N2 Cs1 N3 64.7(5) 6_456 2_655
N2 Cs1 N3 10.3(4) 5_656 2_655
N2 Cs1 N3 65.9(6) 5_656 5_655
N2 Cs1 N3 64.7(5) 1_454 5_655
N2 Cs1 N3 98.0(6) 1_454 2_655
N2 Cs1 O1 74.6(4) 2_654 1_554
N2 Cs1 O1 154.9(4) 5_656 3_455
N2 Cs1 O1 64.0(4) 6_456 3_456
N2 Cs1 O1 103.5(4) 2_654 3_455
N2 Cs1 O1 103.5(4) 5_656 3_456
N2 Cs1 O1 102.8(4) 1_454 3_456
N2 Cs1 O1 74.6(4) 5_656 .
N2 Cs1 O1 115.2(5) 5_656 1_554
N2 Cs1 O1 154.9(4) 2_654 3_456
N2 Cs1 O1 102.8(4) 6_456 3_455
N2 Cs1 O1 115.2(5) 2_654 .
N2 Cs1 O1 64.0(4) 1_454 3_455
N3 Cs1 N3 76.2(6) 5_655 2_655
O1 Cs1 N1 40.7(5) 3_456 3_456
O1 Cs1 N1 60.0(5) . 3_456
O1 Cs1 N1 89.7(5) . 8_564
O1 Cs1 N1 60.0(5) 1_554 8_564
O1 Cs1 N1 73.9(5) 3_455 3_456
O1 Cs1 N1 89.7(5) 1_554 3_456
O1 Cs1 N1 73.9(5) 3_456 8_564
O1 Cs1 N1 40.7(5) 3_455 8_564
O1 Cs1 N2 104.8(4) . 6_456
O1 Cs1 N2 104.8(4) 1_554 1_454
O1 Cs1 N2 159.1(4) 1_554 6_456
O1 Cs1 N2 159.1(4) . 1_454
O1 Cs1 N3 161.9(4) 3_455 2_655
O1 Cs1 N3 122.1(4) . 5_655
O1 Cs1 N3 67.4(4) . 2_655
O1 Cs1 N3 93.5(3) 3_455 5_655
O1 Cs1 N3 67.4(4) 1_554 5_655
O1 Cs1 N3 93.5(3) 3_456 2_655
O1 Cs1 N3 122.1(4) 1_554 2_655
O1 Cs1 N3 161.9(4) 3_456 5_655
O1 Cs1 O1 65.00(9) . 3_456
O1 Cs1 O1 65.00(9) 1_554 3_455
O1 Cs1 O1 130.32(9) . 3_455
O1 Cs1 O1 92.2(3) 3_456 3_455
O1 Cs1 O1 130.32(9) 1_554 3_456
O1 Cs1 O1 95.8(3) 1_554 .
Cs1 N1 Cs1 140.7(7) 1_556 1_656
Cs1 N1 Cs1 76.5(5) 3_556 1_656
Cs1 N1 Cs1 77.4(5) 3_556 1_556
N2 N1 Cs1 61.8(13) . 1_656
N2 N1 Cs1 136.3(17) . 3_556
N2 N1 Cs1 144.7(17) . 1_556
N2 N1 N3 18.6(12) . 6_556
N2 N1 C1 104.1(19) . .
N3 N1 Cs1 141.3(14) 6_556 1_556
N3 N1 Cs1 74.1(11) 6_556 1_656
N3 N1 Cs1 139.2(14) 6_556 3_556
N4 N1 Cs1 116(6) 6_556 1_556
N4 N1 Cs1 131(5) 6_556 3_556
N4 N1 Cs1 103(6) 6_556 1_656
N4 N1 N2 55(5) 6_556 .
N4 N1 N3 36(5) 6_556 6_556
N4 N1 C1 51(5) 6_556 .
C1 N1 Cs1 124.7(15) . 1_656
C1 N1 Cs1 88.4(11) . 3_556
C1 N1 Cs1 83.2(12) . 1_556
C1 N1 N3 85.6(15) . 6_556
Cs1 N2 Cs1 86.9(5) 5_656 1_656
N1 N2 Cs1 97.3(15) . 1_656
N1 N2 Cs1 128.1(17) . 5_656
N1 N2 N2 105.9(15) . 6_556
N2 N2 Cs1 117.2(4) 6_556 1_656
N2 N2 Cs1 117.8(4) 6_556 5_656
N3 N2 Cs1 103(3) 6_556 5_656
N3 N2 Cs1 110.5(18) . 5_656
N3 N2 Cs1 118.1(19) . 1_656
N3 N2 Cs1 118(4) 6_556 1_656
N3 N2 N1 119(4) 6_556 .
N3 N2 N1 112(2) . .
N3 N2 N2 15(3) 6_556 6_556
N3 N2 N2 7.3(17) . 6_556
N3 N2 N3 7.4(17) 6_556 .
N3 N2 N4 98(4) 6_556 6_556
N4 N2 Cs1 141(2) 6_556 5_656
N4 N2 Cs1 111.4(18) 6_556 1_656
N4 N2 N1 21.0(16) 6_556 .
N4 N2 N2 85.5(16) 6_556 6_556
N4 N2 N3 92(2) 6_556 .
Cs1 N3 Cs1 78.8(4) 5_655 1_655
N1 N3 Cs1 78.6(11) 6_556 1_655
N1 N3 Cs1 103.5(11) 6_556 5_655
N2 N3 Cs1 135.4(19) . 5_655
N2 N3 Cs1 53(3) 6_556 1_655
N2 N3 Cs1 123.9(19) . 1_655
N2 N3 Cs1 67(3) 6_556 5_655
N2 N3 N1 118(2) . 6_556
N2 N3 N1 42(3) 6_556 6_556
N2 N3 N2 158(5) 6_556 .
N2 N3 N3 165(3) 6_556 6_556
N2 N3 N4 106(2) . .
N2 N3 N4 55(3) 6_556 .
N2 N3 N4 119(4) 6_556 6_556
N2 N3 N4 41.0(16) . 6_556
N3 N3 Cs1 128.1(3) 6_556 5_655
N3 N3 Cs1 125.6(3) 6_556 1_655
N3 N3 N1 124.4(11) 6_556 6_556
N3 N3 N2 7.3(17) 6_556 .
N3 N3 N4 47.4(10) 6_556 6_556
N3 N3 N4 112.5(13) 6_556 .
N4 N3 Cs1 156.8(13) 6_556 5_655
N4 N3 Cs1 113.2(14) . 5_655
N4 N3 Cs1 123.4(12) 6_556 1_655
N4 N3 Cs1 88.4(14) . 1_655
N4 N3 N1 77.1(12) 6_556 6_556
N4 N3 N1 12.3(15) . 6_556
N4 N3 N4 65.1(19) . 6_556
N1 N4 Cs1 43(5) 6_556 3
N1 N4 N2 104(6) 6_556 6_556
N1 N4 N3 151(6) 6_556 6_556
N1 N4 N3 132(6) 6_556 .
N1 N4 N4 157(5) 6_556 6_556
N1 N4 C1 111(6) 6_556 .
N2 N4 Cs1 123.5(19) 6_556 3
N2 N4 N3 27.2(13) 6_556 .
N2 N4 N3 47.3(17) 6_556 6_556
N2 N4 N4 94.5(16) 6_556 6_556
N2 N4 C1 141(2) 6_556 .
N3 N4 Cs1 138.7(13) 6_556 3
N3 N4 Cs1 138.1(16) . 3
N3 N4 N3 20.1(12) . 6_556
N3 N4 N4 67.5(13) . 6_556
N4 N4 Cs1 115.1(4) 6_556 3
N4 N4 N3 47.4(10) 6_556 6_556
C1 N4 Cs1 77.5(12) . 3
C1 N4 N3 114.8(19) . .
C1 N4 N3 94.7(16) . 6_556
C1 N4 N4 47.5(12) . 6_556
Cs1 O1 Cs1 95.8(3) 1_556 .
Cs1 O1 Cs1 161.2(4) . 3_556
Cs1 O1 Cs1 161.2(4) 1_556 3
Cs1 O1 Cs1 82.92(6) . 3
Cs1 O1 Cs1 82.92(6) 1_556 3_556
Cs1 O1 Cs1 92.2(3) 3_556 3
C1 O1 Cs1 94.8(7) . 3
C1 O1 Cs1 103.7(7) . .
C1 O1 Cs1 103.7(6) . 1_556
C1 O1 Cs1 94.8(7) . 3_556
Cs1 C1 Cs1 123.8(4) 3 1_556
Cs1 C1 Cs1 80.7(3) 1_556 .
Cs1 C1 Cs1 72.59(17) 3 .
Cs1 C1 Cs1 82.7(3) 3_556 3
Cs1 C1 Cs1 72.59(17) 3_556 1_556
Cs1 C1 Cs1 123.8(4) 3_556 .
N1 C1 Cs1 67.6(10) 6_556 3
N1 C1 Cs1 73.5(11) . 1_556
N1 C1 Cs1 146.9(13) 6_556 1_556
N1 C1 Cs1 146.9(13) . .
N1 C1 Cs1 139.7(13) 6_556 3_556
N1 C1 Cs1 139.7(13) . 3
N1 C1 Cs1 67.6(10) . 3_556
N1 C1 Cs1 73.5(11) 6_556 .
N1 C1 N1 120(2) 6_556 .
N4 C1 Cs1 85.9(12) 6_556 1_556
N4 C1 Cs1 143.4(15) 6_556 .
N4 C1 Cs1 85.9(12) . .
N4 C1 Cs1 83.3(12) . 3
N4 C1 Cs1 143.4(15) . 1_556
N4 C1 Cs1 140.8(15) 6_556 3
N4 C1 Cs1 83.3(12) 6_556 3_556
N4 C1 Cs1 140.8(15) . 3_556
N4 C1 N1 102.6(17) . .
N4 C1 N1 102.6(17) 6_556 6_556
N4 C1 N1 17.8(14) . 6_556
N4 C1 N1 17.8(14) 6_556 .
N4 C1 N4 85(2) 6_556 .
O1 C1 Cs1 65.9(6) . 3_556
O1 C1 Cs1 58.0(6) . .
O1 C1 Cs1 65.9(6) . 3
O1 C1 Cs1 58.0(6) . 1_556
O1 C1 N1 120.0(11) . 6_556
O1 C1 N1 120.0(11) . .
O1 C1 N4 137.4(12) . 6_556
O1 C1 N4 137.4(12) . .

loop_
_geom_bond_atom_site_label_1
_geom_bond_atom_site_label_2
_geom_bond_distance
_geom_bond_site_symmetry_2
Cs1 N1 3.43(2) 3_456
Cs1 N1 3.43(2) 8_564
Cs1 N2 3.31(2) 6_456
Cs1 N2 3.25(2) 5_656
Cs1 N2 3.31(2) 1_454
Cs1 N2 3.25(2) 2_654
Cs1 N3 3.452(19) 2_655
Cs1 N3 3.452(19) 5_655
Cs1 O1 3.304(8) .
Cs1 O1 3.401(8) 3_456
Cs1 O1 3.304(8) 1_554
Cs1 O1 3.401(8) 3_455
N1 Cs1 3.43(2) 3_556
N1 Cs1 3.73(3) 1_656
N1 Cs1 3.66(3) 1_556
N1 N2 1.34(3) .
N1 N3 1.74(3) 6_556
N1 N4 0.50(3) 6_556
N1 C1 1.51(3) .
N2 Cs1 3.31(2) 1_656
N2 Cs1 3.25(2) 5_656
N2 N2 1.87(5) 6_556
N2 N3 1.27(3) .
N2 N3 0.64(2) 6_556
N2 N4 1.13(3) 6_556
N3 Cs1 3.452(19) 5_655
N3 Cs1 3.65(2) 1_655
N3 N1 1.74(3) 6_556
N3 N2 0.64(2) 6_556
N3 N3 0.64(4) 6_556
N3 N4 1.37(3) .
N3 N4 1.73(3) 6_556
N4 Cs1 3.78(2) 3
N4 N1 0.50(3) 6_556
N4 N2 1.13(3) 6_556
N4 N3 1.73(3) 6_556
N4 N4 1.69(5) 6_556
N4 C1 1.25(3) .
O1 Cs1 3.401(8) 3_556
O1 Cs1 3.304(8) 1_556
O1 Cs1 3.401(8) 3
O1 C1 1.229(19) .
C1 Cs1 3.713(12) 3
C1 Cs1 3.787(13) 1_556
C1 Cs1 3.713(12) 3_556
C1 N1 1.51(3) 6_556
C1 N4 1.25(3) 6_556

loop_
_geom_torsion_atom_site_label_1
_geom_torsion_atom_site_label_2
_geom_torsion_atom_site_label_3
_geom_torsion_atom_site_label_4
_geom_torsion
_geom_torsion_site_symmetry_1
_geom_torsion_site_symmetry_4
Cs1 N1 N2 Cs1 -48(4) 1_556 5_656
Cs1 N1 N2 Cs1 -140(2) 1_556 1_656
Cs1 N1 N2 Cs1 111(2) 3_556 5_656
Cs1 N1 N2 Cs1 19(2) 3_556 1_656
Cs1 N1 N2 Cs1 91.8(16) 1_656 5_656
Cs1 N1 N2 N2 99(3) 1_556 6_556
Cs1 N1 N2 N2 -121.1(8) 1_656 6_556
Cs1 N1 N2 N2 -102(2) 3_556 6_556
Cs1 N1 N2 N3 92(5) 1_556 6_556
Cs1 N1 N2 N3 -128(5) 1_656 6_556
Cs1 N1 N2 N3 96(3) 1_556 .
Cs1 N1 N2 N3 -124(3) 1_656 .
Cs1 N1 N2 N3 -109(4) 3_556 6_556
Cs1 N1 N2 N3 -105(3) 3_556 .
Cs1 N1 N2 N4 -134(6) 1_656 6_556
Cs1 N1 N2 N4 -115(7) 3_556 6_556
Cs1 N1 N2 N4 86(6) 1_556 6_556
Cs1 N1 C1 Cs1 -72.4(11) 1_656 3_556
Cs1 N1 C1 Cs1 169.7(9) 1_656 .
Cs1 N1 C1 Cs1 -40.4(19) 1_556 .
Cs1 N1 C1 Cs1 -150.0(13) 1_656 1_556
Cs1 N1 C1 Cs1 -117.9(17) 3_556 .
Cs1 N1 C1 Cs1 123.2(14) 1_556 3
Cs1 N1 C1 Cs1 77.5(4) 1_556 3_556
Cs1 N1 C1 Cs1 45.6(17) 3_556 3
Cs1 N1 C1 Cs1 -77.5(4) 3_556 1_556
Cs1 N1 C1 Cs1 -27(2) 1_656 3
Cs1 N1 C1 N1 63(3) 1_656 6_556
Cs1 N1 C1 N1 -146.9(19) 1_556 6_556
Cs1 N1 C1 N1 135.6(18) 3_556 6_556
Cs1 N1 C1 N4 150(7) 3_556 6_556
Cs1 N1 C1 N4 78(6) 1_656 6_556
Cs1 N1 C1 N4 -142.4(16) 1_556 .
Cs1 N1 C1 N4 -132(7) 1_556 6_556
Cs1 N1 C1 N4 67.7(19) 1_656 .
Cs1 N1 C1 N4 140.1(16) 3_556 .
Cs1 N1 C1 O1 -114.0(17) 1_656 .
Cs1 N1 C1 O1 -41.6(17) 3_556 .
Cs1 N1 C1 O1 36.0(16) 1_556 .
Cs1 N2 N3 Cs1 -109.5(15) 5_656 1_655
Cs1 N2 N3 Cs1 -12(3) 1_656 1_655
Cs1 N2 N3 Cs1 1(3) 5_656 5_655
Cs1 N2 N3 Cs1 98(2) 1_656 5_655
Cs1 N2 N3 N1 155.7(14) 5_656 6_556
Cs1 N2 N3 N1 -107(2) 1_656 6_556
Cs1 N2 N3 N2 -85(13) 1_656 6_556
Cs1 N2 N3 N2 177(12) 5_656 6_556
Cs1 N2 N3 N3 95(13) 1_656 6_556
Cs1 N2 N3 N3 -3(12) 5_656 6_556
Cs1 N2 N3 N4 151.5(14) 5_656 .
Cs1 N2 N3 N4 -110.8(19) 1_656 .
Cs1 N2 N3 N4 -115(2) 1_656 6_556
Cs1 N2 N3 N4 147(3) 5_656 6_556
Cs1 N3 N4 Cs1 -25(2) 1_655 3
Cs1 N3 N4 Cs1 -102.2(19) 5_655 3
Cs1 N3 N4 N1 -40(8) 5_655 6_556
Cs1 N3 N4 N1 37(8) 1_655 6_556
Cs1 N3 N4 N2 -33(3) 5_655 6_556
Cs1 N3 N4 N2 44(4) 1_655 6_556
Cs1 N3 N4 N3 -128.3(7) 1_655 6_556
Cs1 N3 N4 N3 154.7(14) 5_655 6_556
Cs1 N3 N4 N4 -128.3(7) 1_655 6_556
Cs1 N3 N4 N4 154.7(14) 5_655 6_556
Cs1 N3 N4 C1 158.7(17) 5_655 .
Cs1 N3 N4 C1 -124(2) 1_655 .
Cs1 N4 C1 Cs1 72.93(19) 3 .
Cs1 N4 C1 Cs1 -69.6(16) 3 3_556
Cs1 N4 C1 Cs1 141.2(18) 3 1_556
Cs1 N4 C1 N1 28(6) 3 6_556
Cs1 N4 C1 N1 -139.5(14) 3 .
Cs1 N4 C1 N4 -142.5(13) 3 6_556
Cs1 N4 C1 O1 43(2) 3 .
Cs1 O1 C1 Cs1 -176.5(5) 1_556 3
Cs1 O1 C1 Cs1 83.88(13) 3_556 1_556
Cs1 O1 C1 Cs1 -92.7(4) 3_556 3
Cs1 O1 C1 Cs1 83.88(13) . 3
Cs1 O1 C1 Cs1 92.7(4) 3 3_556
Cs1 O1 C1 Cs1 99.6(6) 1_556 .
Cs1 O1 C1 Cs1 -83.88(13) 3 .
Cs1 O1 C1 Cs1 -176.5(5) 3_556 .
Cs1 O1 C1 Cs1 -99.6(6) . 1_556
Cs1 O1 C1 Cs1 176.5(5) . 3_556
Cs1 O1 C1 Cs1 176.5(5) 3 1_556
Cs1 O1 C1 Cs1 -83.88(13) 1_556 3_556
Cs1 O1 C1 N1 141.2(16) 1_556 6_556
Cs1 O1 C1 N1 -134.9(16) 3_556 6_556
Cs1 O1 C1 N1 134.9(16) 3 .
Cs1 O1 C1 N1 -41.6(19) 1_556 .
Cs1 O1 C1 N1 -42.2(18) 3 6_556
Cs1 O1 C1 N1 41.6(19) . 6_556
Cs1 O1 C1 N1 -141.2(16) . .
Cs1 O1 C1 N1 42.2(18) 3_556 .
Cs1 O1 C1 N4 -48(3) 3 .
Cs1 O1 C1 N4 -136(3) . 6_556
Cs1 O1 C1 N4 136(3) 1_556 .
Cs1 O1 C1 N4 -36(3) 1_556 6_556
Cs1 O1 C1 N4 -140(3) 3_556 .
Cs1 O1 C1 N4 48(3) 3_556 6_556
Cs1 O1 C1 N4 36(3) . .
Cs1 O1 C1 N4 140(3) 3 6_556
N1 N2 N3 Cs1 100(2) . 1_655
N1 N2 N3 Cs1 -149.4(18) . 5_655
N1 N2 N3 N1 6(3) . 6_556
N1 N2 N3 N2 27(15) . 6_556
N1 N2 N3 N3 -153(15) . 6_556
N1 N2 N3 N4 -3(2) . 6_556
N1 N2 N3 N4 1(3) . .
N1 N3 N4 Cs1 -62(8) 6_556 3
N1 N3 N4 N2 7(8) 6_556 6_556
N1 N3 N4 N3 -165(8) 6_556 6_556
N1 N3 N4 N4 -165(8) 6_556 6_556
N1 N3 N4 C1 -161(10) 6_556 .
N1 N4 C1 Cs1 114(6) 6_556 1_556
N1 N4 C1 Cs1 -28(6) 6_556 3
N1 N4 C1 Cs1 45(6) 6_556 .
N1 N4 C1 Cs1 -97(6) 6_556 3_556
N1 N4 C1 N1 -167(7) 6_556 .
N1 N4 C1 N4 -170(5) 6_556 6_556
N1 N4 C1 O1 15(8) 6_556 .
N2 N1 C1 Cs1 -92(2) . 3
N2 N1 C1 Cs1 104(2) . .
N2 N1 C1 Cs1 144.9(18) . 1_556
N2 N1 C1 Cs1 -137.6(19) . 3_556
N2 N1 C1 N1 -2(3) . 6_556
N2 N1 C1 N4 13(5) . 6_556
N2 N1 C1 N4 2.5(19) . .
N2 N1 C1 O1 -179.2(17) . .
N2 N2 N3 Cs1 74(13) 6_556 1_655
N2 N2 N3 Cs1 -176(15) 6_556 5_655
N2 N2 N3 N1 -21(12) 6_556 6_556
N2 N2 N3 N3 180.0(2) 6_556 6_556
N2 N2 N3 N4 -26(12) 6_556 .
N2 N2 N3 N4 -30(14) 6_556 6_556
N2 N3 N4 Cs1 100(3) . 3
N2 N3 N4 Cs1 -69(4) 6_556 3
N2 N3 N4 N1 -7(8) 6_556 6_556
N2 N3 N4 N1 162(8) . 6_556
N2 N3 N4 N2 169(6) . 6_556
N2 N3 N4 N3 -172(4) 6_556 6_556
N2 N3 N4 N3 -3.4(17) . 6_556
N2 N3 N4 N4 -172(4) 6_556 6_556
N2 N3 N4 N4 -3.4(17) . 6_556
N2 N3 N4 C1 1(3) . .
N2 N3 N4 C1 -168(4) 6_556 .
N2 N4 C1 Cs1 -158(4) 6_556 .
N2 N4 C1 Cs1 -90(5) 6_556 1_556
N2 N4 C1 Cs1 129(4) 6_556 3
N2 N4 C1 Cs1 59(5) 6_556 3_556
N2 N4 C1 N1 156(10) 6_556 6_556
N2 N4 C1 N1 -11(4) 6_556 .
N2 N4 C1 N4 -14(5) 6_556 6_556
N2 N4 C1 O1 172(3) 6_556 .
N3 N1 N2 Cs1 -140(5) 6_556 5_656
N3 N1 N2 Cs1 128(5) 6_556 1_656
N3 N1 N2 N2 7(4) 6_556 6_556
N3 N1 N2 N3 4(2) 6_556 .
N3 N1 N2 N4 -6(7) 6_556 6_556
N3 N1 C1 Cs1 -139.6(14) 6_556 3_556
N3 N1 C1 Cs1 142.9(12) 6_556 1_556
N3 N1 C1 Cs1 103(2) 6_556 .
N3 N1 C1 Cs1 -93.9(17) 6_556 3
N3 N1 C1 N1 -4(3) 6_556 6_556
N3 N1 C1 N4 0.5(15) 6_556 .
N3 N1 C1 N4 11(6) 6_556 6_556
N3 N1 C1 O1 178.9(16) 6_556 .
N3 N2 N3 Cs1 4(15) 6_556 5_655
N3 N2 N3 Cs1 -106(13) 6_556 1_655
N3 N2 N3 N1 159(12) 6_556 6_556
N3 N2 N3 N2 -180.0(2) 6_556 6_556
N3 N2 N3 N4 155(12) 6_556 .
N3 N2 N3 N4 150(14) 6_556 6_556
N3 N3 N4 Cs1 103.1(18) 6_556 3
N3 N3 N4 N1 165(8) 6_556 6_556
N3 N3 N4 N2 172(4) 6_556 6_556
N3 N3 N4 N4 -0.002(9) 6_556 6_556
N3 N3 N4 C1 4(2) 6_556 .
N3 N4 C1 Cs1 138.9(12) 6_556 3
N3 N4 C1 Cs1 69(2) 6_556 3_556
N3 N4 C1 Cs1 -81(3) . 1_556
N3 N4 C1 Cs1 -80(2) 6_556 1_556
N3 N4 C1 Cs1 68(3) . 3_556
N3 N4 C1 Cs1 138(2) . 3
N3 N4 C1 Cs1 -150(2) . .
N3 N4 C1 Cs1 -148.1(12) 6_556 .
N3 N4 C1 N1 165(8) . 6_556
N3 N4 C1 N1 -0.5(15) 6_556 .
N3 N4 C1 N1 167(7) 6_556 6_556
N3 N4 C1 N1 -2(2) . .
N3 N4 C1 N4 -5(3) . 6_556
N3 N4 C1 N4 -4(2) 6_556 6_556
N3 N4 C1 O1 -180(2) . .
N3 N4 C1 O1 -178(2) 6_556 .
N4 N1 N2 Cs1 -134(6) 6_556 5_656
N4 N1 N2 Cs1 134(6) 6_556 1_656
N4 N1 N2 N2 13(6) 6_556 6_556
N4 N1 N2 N3 6(7) 6_556 6_556
N4 N1 N2 N3 10(6) 6_556 .
N4 N1 C1 Cs1 -104(6) 6_556 3
N4 N1 C1 Cs1 132(7) 6_556 1_556
N4 N1 C1 Cs1 92(7) 6_556 .
N4 N1 C1 Cs1 -150(7) 6_556 3_556
N4 N1 C1 N1 -15(8) 6_556 6_556
N4 N1 C1 N4 -10(5) 6_556 .
N4 N1 C1 O1 168(6) 6_556 .
N4 N2 N3 Cs1 104(2) 6_556 1_655
N4 N2 N3 Cs1 -146(2) 6_556 5_655
N4 N2 N3 N1 9(3) 6_556 6_556
N4 N2 N3 N2 30(14) 6_556 6_556
N4 N2 N3 N3 -150(14) 6_556 6_556
N4 N2 N3 N4 5(2) 6_556 .
N4 N3 N4 Cs1 103.1(18) 6_556 3
N4 N3 N4 N1 165(8) 6_556 6_556
N4 N3 N4 N2 172(4) 6_556 6_556
N4 N3 N4 N3 0.002(15) 6_556 6_556
N4 N3 N4 C1 4(2) 6_556 .
N4 N4 C1 Cs1 73.0(17) 6_556 3_556
N4 N4 C1 Cs1 142.5(13) 6_556 3
N4 N4 C1 Cs1 -144.5(13) 6_556 .
N4 N4 C1 Cs1 -76.2(18) 6_556 1_556
N4 N4 C1 N1 3.1(17) 6_556 .
N4 N4 C1 N1 170(5) 6_556 6_556
N4 N4 C1 O1 -175(4) 6_556 .
C1 N1 N2 Cs1 -146.1(15) . 5_656
C1 N1 N2 Cs1 122.1(15) . 1_656
C1 N1 N2 N2 1.1(18) . 6_556
C1 N1 N2 N3 -6(5) . 6_556
C1 N1 N2 N3 -2(3) . .
C1 N1 N2 N4 -12(5) . 6_556
